data_7050640
loop_
_publ_author_name
'Brym, Markus'
'Jones, Cameron'
'Waugh, Mark'
'Hey-Hawkins, Evamarie'
'Majoumo, Felecite'

_publ_section_title
;
 Reactions of phosphavinyl Grignard reagents with aldehydes: synthesis,
 characterisation and further reactivity of ?-phosphaallylic alcohols
;
_journal_issue 11
_journal_name_full 'New Journal of Chemistry'
_journal_page_first 1614
_journal_paper_doi 10.1039/b306607j
_journal_volume 27
_journal_year 2003
_chemical_formula_sum 'C36 H52 O P2'
_chemical_formula_weight 562.72
_space_group_IT_number 14
_symmetry_cell_setting monoclinic
_symmetry_space_group_name_Hall '-P 2ybc'
_symmetry_space_group_name_H-M 'P 1 21/c 1'
_atom_sites_solution_hydrogens geom
_atom_sites_solution_primary direct
_atom_sites_solution_secondary difmap
_audit_creation_method SHELXL-97
_cell_angle_alpha 90.00
_cell_angle_beta 97.64(3)
_cell_angle_gamma 90.00
_cell_formula_units_Z 4
_cell_length_a 14.908(3)
_cell_length_b 10.424(2)
_cell_length_c 20.972(4)
_cell_measurement_temperature 150(2)
_cell_volume 3230.1(11)
_computing_structure_refinement 'SHELXL-97 (Sheldrick, 1997)'
_computing_structure_solution 'SHELXS-97 (Sheldrick, 1990)'
_diffrn_ambient_temperature 150(2)
_diffrn_measured_fraction_theta_full 0.990
_diffrn_measured_fraction_theta_max 0.990
_diffrn_measurement_device_type 'Nonius Kappa CCD'
_diffrn_radiation_monochromator graphite
_diffrn_radiation_source 'fine-focus sealed tube'
_diffrn_radiation_type MoK\a
_diffrn_radiation_wavelength 0.71073
_diffrn_reflns_av_R_equivalents 0.1011
_diffrn_reflns_av_sigmaI/netI 0.0831
_diffrn_reflns_limit_h_max 17
_diffrn_reflns_limit_h_min -17
_diffrn_reflns_limit_k_max 12
_diffrn_reflns_limit_k_min -12
_diffrn_reflns_limit_l_max 24
_diffrn_reflns_limit_l_min -24
_diffrn_reflns_number 26407
_diffrn_reflns_theta_full 25.03
_diffrn_reflns_theta_max 25.03
_diffrn_reflns_theta_min 3.53
_exptl_absorpt_coefficient_mu 0.161
_exptl_absorpt_correction_T_max 0.984
_exptl_absorpt_correction_T_min 0.923
_exptl_absorpt_correction_type multi-scan
_exptl_absorpt_process_details 'Sortav (Blessing, 1995)'
_exptl_crystal_colour colourless
_exptl_crystal_density_diffrn 1.157
_exptl_crystal_density_method 'not measured'
_exptl_crystal_description block
_exptl_crystal_F_000 1224
_exptl_crystal_size_max 0.10
_exptl_crystal_size_mid 0.10
_exptl_crystal_size_min 0.10
_refine_diff_density_max 0.252
_refine_diff_density_min -0.263
_refine_diff_density_rms 0.051
_refine_ls_extinction_coef 0.0039(7)
_refine_ls_extinction_expression Fc^*^=kFc[1+0.001xFc^2^\l^3^/sin(2\q)]^-1/4^
_refine_ls_extinction_method SHELXL
_refine_ls_goodness_of_fit_ref 1.035
_refine_ls_hydrogen_treatment mixed
_refine_ls_matrix_type full
_refine_ls_number_parameters 359
_refine_ls_number_reflns 5668
_refine_ls_number_restraints 0
_refine_ls_restrained_S_all 1.035
_refine_ls_R_factor_all 0.0845
_refine_ls_R_factor_gt 0.0531
_refine_ls_shift/su_max 0.000
_refine_ls_shift/su_mean 0.000
_refine_ls_structure_factor_coef Fsqd
_refine_ls_weighting_details 'calc w=1/[\s^2^(Fo^2^)+(0.0209P)^2^+2.5183P] where P=(Fo^2^+2Fc^2^)/3'
_refine_ls_weighting_scheme calc
_refine_ls_wR_factor_gt 0.0977
_refine_ls_wR_factor_ref 0.1085
_reflns_number_gt 4164
_reflns_number_total 5668
_reflns_threshold_expression >2sigma(I)
_cod_data_source_file b306607j.txt
_cod_data_source_block compound_5a
_cod_original_sg_symbol_H-M P2(1)/c
_cod_database_code 7050640

loop_
_symmetry_equiv_pos_as_xyz
'x, y, z'
'-x, y+1/2, -z+1/2'
'-x, -y, -z'
'x, -y-1/2, z-1/2'

loop_
_atom_site_label
_atom_site_type_symbol
_atom_site_fract_x
_atom_site_fract_y
_atom_site_fract_z
_atom_site_U_iso_or_equiv
_atom_site_adp_type
_atom_site_occupancy
_atom_site_symmetry_multiplicity
_atom_site_calc_flag
_atom_site_refinement_flags
_atom_site_disorder_assembly
_atom_site_disorder_group
P1 P 0.75332(4) 0.77633(6) 0.19016(3) 0.01974(17) Uani 1 1 d . . .
P2 P 0.70270(4) 0.84651(6) 0.09045(3) 0.02147(18) Uani 1 1 d . . .
O1 O 0.78247(11) 0.63939(17) 0.19583(8) 0.0264(4) Uani 1 1 d . . .
C1 C 0.66472(16) 0.8134(2) 0.24184(11) 0.0215(6) Uani 1 1 d . . .
C2 C 0.64677(16) 0.9328(2) 0.26053(11) 0.0230(6) Uani 1 1 d . . .
H2 H 0.6018 0.9351 0.2886 0.028 Uiso 1 1 calc R . .
C3 C 0.68152(16) 1.0616(2) 0.24708(11) 0.0219(6) Uani 1 1 d . . .
C4 C 0.71234(18) 1.1390(3) 0.29980(12) 0.0314(6) Uani 1 1 d . . .
H4 H 0.7126 1.1060 0.3421 0.038 Uiso 1 1 calc R . .
C5 C 0.74245(19) 1.2626(3) 0.29182(13) 0.0364(7) Uani 1 1 d . . .
H5 H 0.7642 1.3129 0.3284 0.044 Uiso 1 1 calc R . .
C6 C 0.74112(17) 1.3134(3) 0.23082(13) 0.0315(6) Uani 1 1 d . . .
H6 H 0.7622 1.3981 0.2253 0.038 Uiso 1 1 calc R . .
C7 C 0.70895(17) 1.2400(3) 0.17836(13) 0.0286(6) Uani 1 1 d . . .
H7 H 0.7070 1.2748 0.1363 0.034 Uiso 1 1 calc R . .
C8 C 0.67921(17) 1.1154(2) 0.18606(11) 0.0252(6) Uani 1 1 d . . .
H8 H 0.6570 1.0662 0.1492 0.030 Uiso 1 1 calc R . .
C9 C 0.62067(17) 0.6957(2) 0.27090(12) 0.0254(6) Uani 1 1 d . . .
C10 C 0.58184(18) 0.6000(3) 0.21856(13) 0.0316(6) Uani 1 1 d . . .
H10A H 0.6293 0.5750 0.1929 0.047 Uiso 1 1 calc R . .
H10B H 0.5318 0.6403 0.1906 0.047 Uiso 1 1 calc R . .
H10C H 0.5597 0.5237 0.2388 0.047 Uiso 1 1 calc R . .
C11 C 0.54268(19) 0.7351(3) 0.30741(14) 0.0373(7) Uani 1 1 d . . .
H11A H 0.4965 0.7805 0.2782 0.056 Uiso 1 1 calc R . .
H11B H 0.5656 0.7916 0.3432 0.056 Uiso 1 1 calc R . .
H11C H 0.5159 0.6583 0.3242 0.056 Uiso 1 1 calc R . .
C12 C 0.69240(19) 0.6288(3) 0.31960(12) 0.0328(7) Uani 1 1 d . . .
H12A H 0.6653 0.5541 0.3380 0.049 Uiso 1 1 calc R . .
H12B H 0.7143 0.6890 0.3541 0.049 Uiso 1 1 calc R . .
H12C H 0.7431 0.6010 0.2977 0.049 Uiso 1 1 calc R . .
C13 C 0.84900(15) 0.8810(2) 0.21907(11) 0.0215(6) Uani 1 1 d . . .
H13 H 0.8310 0.9720 0.2093 0.026 Uiso 1 1 calc R . .
C14 C 0.93212(16) 0.8492(3) 0.18561(12) 0.0279(6) Uani 1 1 d . . .
H14A H 0.9497 0.7586 0.1939 0.034 Uiso 1 1 calc R . .
H14B H 0.9169 0.8609 0.1386 0.034 Uiso 1 1 calc R . .
C15 C 1.01099(17) 0.9367(3) 0.21082(12) 0.0357(7) Uani 1 1 d . . .
H15A H 1.0643 0.9142 0.1896 0.043 Uiso 1 1 calc R . .
H15B H 0.9946 1.0268 0.1999 0.043 Uiso 1 1 calc R . .
C16 C 1.03531(18) 0.9245(3) 0.28307(13) 0.0438(8) Uani 1 1 d . . .
H16A H 1.0845 0.9854 0.2982 0.053 Uiso 1 1 calc R . .
H16B H 1.0574 0.8365 0.2939 0.053 Uiso 1 1 calc R . .
C17 C 0.95306(18) 0.9526(3) 0.31712(13) 0.0429(8) Uani 1 1 d . . .
H17A H 0.9693 0.9391 0.3640 0.051 Uiso 1 1 calc R . .
H17B H 0.9351 1.0434 0.3101 0.051 Uiso 1 1 calc R . .
C18 C 0.87361(17) 0.8664(3) 0.29231(11) 0.0314(7) Uani 1 1 d . . .
H18A H 0.8206 0.8893 0.3139 0.038 Uiso 1 1 calc R . .
H18B H 0.8895 0.7759 0.3028 0.038 Uiso 1 1 calc R . .
C19 C 0.77654(16) 0.7661(2) 0.03867(11) 0.0234(6) Uani 1 1 d . . .
C20 C 0.82859(17) 0.8435(3) 0.00746(11) 0.0275(6) Uani 1 1 d . . .
H20 H 0.8605 0.7972 -0.0214 0.033 Uiso 1 1 calc R . .
C21 C 0.84838(17) 0.9822(3) 0.00693(12) 0.0285(6) Uani 1 1 d . . .
C22 C 0.84475(18) 1.0674(3) 0.05830(12) 0.0303(6) Uani 1 1 d . . .
H22 H 0.8228 1.0384 0.0963 0.036 Uiso 1 1 calc R . .
C23 C 0.87290(19) 1.1930(3) 0.05406(13) 0.0352(7) Uani 1 1 d . . .
H23 H 0.8708 1.2494 0.0894 0.042 Uiso 1 1 calc R . .
C24 C 0.9040(2) 1.2376(3) -0.00089(14) 0.0401(7) Uani 1 1 d . . .
H24 H 0.9222 1.3245 -0.0037 0.048 Uiso 1 1 calc R . .
C25 C 0.9083(2) 1.1558(3) -0.05128(14) 0.0474(8) Uani 1 1 d . . .
H25 H 0.9299 1.1860 -0.0892 0.057 Uiso 1 1 calc R . .
C26 C 0.8816(2) 1.0297(3) -0.04748(13) 0.0407(8) Uani 1 1 d . . .
H26 H 0.8859 0.9739 -0.0828 0.049 Uiso 1 1 calc R . .
C27 C 0.78658(17) 0.6184(2) 0.02807(11) 0.0244(6) Uani 1 1 d . . .
C28 C 0.7828(2) 0.5857(3) -0.04390(12) 0.0348(7) Uani 1 1 d . . .
H28A H 0.7901 0.4929 -0.0489 0.052 Uiso 1 1 calc R . .
H28B H 0.8317 0.6307 -0.0616 0.052 Uiso 1 1 calc R . .
H28C H 0.7243 0.6126 -0.0669 0.052 Uiso 1 1 calc R . .
C29 C 0.88022(18) 0.5816(3) 0.06293(12) 0.0321(6) Uani 1 1 d . . .
H29A H 0.8839 0.6043 0.1085 0.048 Uiso 1 1 calc R . .
H29B H 0.9271 0.6279 0.0437 0.048 Uiso 1 1 calc R . .
H29C H 0.8894 0.4890 0.0588 0.048 Uiso 1 1 calc R . .
C30 C 0.71673(18) 0.5345(3) 0.05445(12) 0.0319(7) Uani 1 1 d . . .
H30A H 0.7337 0.4441 0.0513 0.048 Uiso 1 1 calc R . .
H30B H 0.6572 0.5488 0.0294 0.048 Uiso 1 1 calc R . .
H30C H 0.7142 0.5566 0.0996 0.048 Uiso 1 1 calc R . .
C31 C 0.58611(16) 0.7771(3) 0.06887(11) 0.0256(6) Uani 1 1 d . . .
H31 H 0.5846 0.6874 0.0857 0.031 Uiso 1 1 calc R . .
C32 C 0.51630(16) 0.8593(3) 0.09740(12) 0.0287(6) Uani 1 1 d . . .
H32A H 0.5299 0.8589 0.1449 0.034 Uiso 1 1 calc R . .
H32B H 0.5204 0.9490 0.0825 0.034 Uiso 1 1 calc R . .
C33 C 0.42057(17) 0.8092(3) 0.07758(13) 0.0347(7) Uani 1 1 d . . .
H33A H 0.3769 0.8662 0.0953 0.042 Uiso 1 1 calc R . .
H33B H 0.4150 0.7225 0.0960 0.042 Uiso 1 1 calc R . .
C34 C 0.39713(18) 0.8026(3) 0.00448(12) 0.0357(7) Uani 1 1 d . . .
H34A H 0.3369 0.7625 -0.0066 0.043 Uiso 1 1 calc R . .
H34B H 0.3944 0.8905 -0.0136 0.043 Uiso 1 1 calc R . .
C35 C 0.46758(17) 0.7250(3) -0.02472(13) 0.0349(7) Uani 1 1 d . . .
H35A H 0.4537 0.7274 -0.0722 0.042 Uiso 1 1 calc R . .
H35B H 0.4646 0.6345 -0.0109 0.042 Uiso 1 1 calc R . .
C36 C 0.56343(17) 0.7763(3) -0.00477(11) 0.0287(6) Uani 1 1 d . . .
H36A H 0.5681 0.8645 -0.0215 0.034 Uiso 1 1 calc R . .
H36B H 0.6075 0.7217 -0.0236 0.034 Uiso 1 1 calc R . .

loop_
_atom_site_aniso_label
_atom_site_aniso_U_11
_atom_site_aniso_U_22
_atom_site_aniso_U_33
_atom_site_aniso_U_23
_atom_site_aniso_U_13
_atom_site_aniso_U_12
P1 0.0216(3) 0.0189(4) 0.0184(3) -0.0002(3) 0.0017(2) -0.0001(3)
P2 0.0239(4) 0.0207(4) 0.0195(3) 0.0003(3) 0.0013(2) 0.0008(3)
O1 0.0306(10) 0.0232(10) 0.0253(9) 0.0005(8) 0.0032(7) 0.0031(8)
C1 0.0217(13) 0.0227(14) 0.0198(12) 0.0032(10) 0.0012(10) -0.0030(11)
C2 0.0216(13) 0.0268(15) 0.0209(13) 0.0015(11) 0.0045(10) -0.0004(11)
C3 0.0201(13) 0.0200(14) 0.0271(14) -0.0011(11) 0.0086(10) 0.0029(11)
C4 0.0420(16) 0.0277(16) 0.0246(14) -0.0015(12) 0.0048(11) -0.0019(13)
C5 0.0426(17) 0.0265(17) 0.0384(17) -0.0079(13) -0.0012(13) -0.0052(13)
C6 0.0269(15) 0.0209(15) 0.0470(17) 0.0006(13) 0.0063(12) -0.0019(12)
C7 0.0299(15) 0.0234(15) 0.0337(15) 0.0071(12) 0.0087(11) 0.0025(12)
C8 0.0286(14) 0.0228(15) 0.0243(14) -0.0038(11) 0.0039(11) 0.0022(11)
C9 0.0270(14) 0.0223(15) 0.0276(14) 0.0034(11) 0.0064(11) -0.0037(11)
C10 0.0324(15) 0.0242(16) 0.0382(15) 0.0063(12) 0.0042(12) -0.0104(12)
C11 0.0375(16) 0.0338(17) 0.0438(17) 0.0084(14) 0.0171(13) -0.0064(14)
C12 0.0436(17) 0.0274(16) 0.0275(14) 0.0058(12) 0.0053(12) -0.0045(13)
C13 0.0200(13) 0.0222(14) 0.0221(13) -0.0010(10) 0.0019(10) -0.0016(11)
C14 0.0256(14) 0.0343(17) 0.0242(13) -0.0030(12) 0.0044(10) -0.0005(12)
C15 0.0255(15) 0.0466(19) 0.0371(16) -0.0085(14) 0.0119(12) -0.0070(14)
C16 0.0243(15) 0.071(2) 0.0362(17) -0.0182(16) 0.0028(12) -0.0114(15)
C17 0.0277(16) 0.071(2) 0.0304(16) -0.0181(15) 0.0058(12) -0.0123(15)
C18 0.0240(14) 0.0467(19) 0.0235(13) -0.0031(12) 0.0034(11) -0.0071(13)
C19 0.0263(14) 0.0253(15) 0.0177(12) 0.0012(11) 0.0003(10) 0.0019(12)
C20 0.0319(15) 0.0288(16) 0.0229(13) -0.0012(12) 0.0074(11) 0.0023(13)
C21 0.0299(15) 0.0278(16) 0.0288(14) 0.0031(12) 0.0078(11) -0.0009(12)
C22 0.0349(15) 0.0292(16) 0.0282(15) 0.0001(12) 0.0099(12) -0.0045(13)
C23 0.0416(17) 0.0280(16) 0.0382(16) -0.0058(13) 0.0133(13) -0.0064(13)
C24 0.0499(19) 0.0263(17) 0.0472(18) 0.0011(14) 0.0184(14) -0.0065(14)
C25 0.069(2) 0.0346(19) 0.0433(18) 0.0028(15) 0.0261(16) -0.0104(17)
C26 0.058(2) 0.0349(19) 0.0328(16) -0.0032(13) 0.0207(14) -0.0071(15)
C27 0.0336(15) 0.0194(14) 0.0200(13) -0.0007(10) 0.0032(11) 0.0019(11)
C28 0.0514(18) 0.0251(16) 0.0274(15) -0.0065(12) 0.0038(13) 0.0035(14)
C29 0.0350(16) 0.0280(16) 0.0329(15) -0.0055(12) 0.0034(12) 0.0042(13)
C30 0.0389(17) 0.0225(15) 0.0339(15) -0.0023(12) 0.0037(12) -0.0029(13)
C31 0.0237(13) 0.0265(15) 0.0259(13) 0.0028(11) 0.0010(10) -0.0012(12)
C32 0.0250(14) 0.0321(16) 0.0280(14) -0.0004(12) 0.0003(11) 0.0004(12)
C33 0.0261(15) 0.0410(18) 0.0373(16) -0.0022(13) 0.0055(12) -0.0006(13)
C34 0.0277(15) 0.0403(18) 0.0365(16) -0.0018(13) -0.0053(12) -0.0041(13)
C35 0.0286(15) 0.0443(19) 0.0297(15) -0.0052(13) -0.0038(11) -0.0055(14)
C36 0.0268(14) 0.0320(16) 0.0264(14) -0.0015(12) 0.0001(11) 0.0010(12)

loop_
_atom_type_symbol
_atom_type_description
_atom_type_scat_dispersion_real
_atom_type_scat_dispersion_imag
_atom_type_scat_source
C C 0.0033 0.0016 'International Tables Vol C Tables 4.2.6.8 and 6.1.1.4'
H H 0.0000 0.0000 'International Tables Vol C Tables 4.2.6.8 and 6.1.1.4'
O O 0.0106 0.0060 'International Tables Vol C Tables 4.2.6.8 and 6.1.1.4'
P P 0.1023 0.0942 'International Tables Vol C Tables 4.2.6.8 and 6.1.1.4'

loop_
_geom_angle_atom_site_label_1
_geom_angle_atom_site_label_2
_geom_angle_atom_site_label_3
_geom_angle
_geom_angle_site_symmetry_1
_geom_angle_site_symmetry_3
_geom_angle_publ_flag
O1 P1 C13 109.72(11) . . ?
O1 P1 C1 112.00(10) . . ?
C13 P1 C1 105.39(11) . . ?
O1 P1 P2 116.32(7) . . ?
C13 P1 P2 105.31(8) . . ?
C1 P1 P2 107.35(8) . . ?
C19 P2 C31 106.72(11) . . ?
C19 P2 P1 104.28(8) . . ?
C31 P2 P1 106.47(9) . . ?
C2 C1 C9 120.4(2) . . ?
C2 C1 P1 123.24(18) . . ?
C9 C1 P1 115.80(17) . . ?
C1 C2 C3 134.2(2) . . ?
C8 C3 C4 117.4(2) . . ?
C8 C3 C2 125.0(2) . . ?
C4 C3 C2 117.4(2) . . ?
C5 C4 C3 121.4(2) . . ?
C6 C5 C4 120.3(3) . . ?
C7 C6 C5 119.3(3) . . ?
C6 C7 C8 120.7(2) . . ?
C7 C8 C3 120.9(2) . . ?
C11 C9 C10 107.0(2) . . ?
C11 C9 C12 107.2(2) . . ?
C10 C9 C12 109.9(2) . . ?
C11 C9 C1 111.9(2) . . ?
C10 C9 C1 111.8(2) . . ?
C12 C9 C1 108.9(2) . . ?
C18 C13 C14 109.5(2) . . ?
C18 C13 P1 110.06(16) . . ?
C14 C13 P1 111.05(17) . . ?
C15 C14 C13 110.1(2) . . ?
C16 C15 C14 111.5(2) . . ?
C15 C16 C17 110.6(2) . . ?
C18 C17 C16 111.3(2) . . ?
C17 C18 C13 110.8(2) . . ?
C20 C19 C27 116.6(2) . . ?
C20 C19 P2 116.2(2) . . ?
C27 C19 P2 127.25(17) . . ?
C19 C20 C21 135.9(2) . . ?
C26 C21 C22 117.3(3) . . ?
C26 C21 C20 116.6(2) . . ?
C22 C21 C20 125.9(2) . . ?
C23 C22 C21 120.5(2) . . ?
C24 C23 C22 120.8(3) . . ?
C25 C24 C23 119.5(3) . . ?
C24 C25 C26 120.4(3) . . ?
C25 C26 C21 121.5(3) . . ?
C30 C27 C29 107.8(2) . . ?
C30 C27 C28 107.0(2) . . ?
C29 C27 C28 108.9(2) . . ?
C30 C27 C19 115.5(2) . . ?
C29 C27 C19 106.0(2) . . ?
C28 C27 C19 111.4(2) . . ?
C32 C31 C36 109.0(2) . . ?
C32 C31 P2 110.17(18) . . ?
C36 C31 P2 108.46(17) . . ?
C33 C32 C31 111.2(2) . . ?
C32 C33 C34 111.7(2) . . ?
C35 C34 C33 110.5(2) . . ?
C34 C35 C36 112.0(2) . . ?
C35 C36 C31 110.4(2) . . ?

loop_
_geom_bond_atom_site_label_1
_geom_bond_atom_site_label_2
_geom_bond_distance
_geom_bond_site_symmetry_2
_geom_bond_publ_flag
P1 O1 1.4923(18) . ?
P1 C13 1.834(2) . ?
P1 C1 1.857(2) . ?
P1 P2 2.2489(10) . ?
P2 C19 1.847(2) . ?
P2 C31 1.882(3) . ?
C1 C2 1.343(3) . ?
C1 C9 1.554(3) . ?
C2 C3 1.480(3) . ?
C3 C8 1.393(3) . ?
C3 C4 1.396(3) . ?
C4 C5 1.382(4) . ?
C5 C6 1.382(4) . ?
C6 C7 1.373(4) . ?
C7 C8 1.389(4) . ?
C9 C11 1.531(4) . ?
C9 C10 1.538(4) . ?
C9 C12 1.543(4) . ?
C13 C18 1.539(3) . ?
C13 C14 1.539(3) . ?
C14 C15 1.525(4) . ?
C15 C16 1.516(4) . ?
C16 C17 1.527(4) . ?
C17 C18 1.522(4) . ?
C19 C20 1.347(3) . ?
C19 C27 1.566(4) . ?
C20 C21 1.476(4) . ?
C21 C26 1.394(4) . ?
C21 C22 1.403(4) . ?
C22 C23 1.382(4) . ?
C23 C24 1.379(4) . ?
C24 C25 1.366(4) . ?
C25 C26 1.379(4) . ?
C27 C30 1.519(4) . ?
C27 C29 1.536(3) . ?
C27 C28 1.541(3) . ?
C31 C32 1.530(3) . ?
C31 C36 1.536(3) . ?
C32 C33 1.525(4) . ?
C33 C34 1.528(4) . ?
C34 C35 1.518(4) . ?
C35 C36 1.531(3) . ?
